data_4085320
loop_
_publ_author_name
'Hruszkewycz, Damian P.'
'Guard, Louise M.'
'Balcells, David'
'Feldman, Nicola'
'Hazari, Nilay'
'Tilset, Mats'

_publ_section_title
;
 Effect of 2-Substituents on Allyl-Supported Precatalysts for the
 Suzuki--Miyaura Reaction: Relating Catalytic Efficiency to the Stability
 of Palladium(I) Bridging Allyl Dimers
;
_journal_issue 1
_journal_name_full Organometallics
_journal_page_first 381
_journal_paper_doi 10.1021/om501250y
_journal_volume 34
_journal_year 2015
_chemical_formula_sum 'C66 H97 Cl N4 Pd2'
_chemical_formula_weight 1194.73
_chemical_name_systematic
; 
 ? 
;
_space_group_IT_number 14
_symmetry_cell_setting monoclinic
_symmetry_space_group_name_Hall '-P 2ybc'
_symmetry_space_group_name_H-M 'P 1 21/c 1'
_atom_sites_solution_hydrogens geom
_atom_sites_solution_primary direct
_atom_sites_solution_secondary difmap
_audit_creation_method SHELXL-97
_cell_angle_alpha 90.00
_cell_angle_beta 98.506(19)
_cell_angle_gamma 90.00
_cell_formula_units_Z 4
_cell_length_a 13.273(8)
_cell_length_b 12.2611(3)
_cell_length_c 40.243(3)
_cell_measurement_reflns_used 74150
_cell_measurement_temperature 93(2)
_cell_measurement_theta_max 30.5
_cell_measurement_theta_min 3.0
_cell_volume 6477(4)
_computing_cell_refinement 'CrystalClear-SM Expert 2.0 r12 (Rigaku, 2011)'
_computing_data_collection 'CrystalClear-SM Expert 2.0 r12 (Rigaku, 2011)'
_computing_data_reduction 'CrystalClear-SM Expert 2.0 r12 (Rigaku, 2011)'
_computing_publication_material 'SHELXL-97 (Sheldrick, 2008)'
_computing_structure_refinement 'SHELXL-97 (Sheldrick, 2008)'
_computing_structure_solution 'SHELXS-97 (Sheldrick, 2008)'
_diffrn_ambient_temperature 93(2)
_diffrn_detector_area_resol_mean 10
_diffrn_measured_fraction_theta_full 0.999
_diffrn_measured_fraction_theta_max 0.999
_diffrn_measurement_device_type 'Rigaku R-AXIS RAPID imaging plate'
_diffrn_measurement_method \w
_diffrn_radiation_monochromator graphite
_diffrn_radiation_source 'fine-focus sealed tube'
_diffrn_radiation_type MoK\a
_diffrn_radiation_wavelength 0.71075
_diffrn_reflns_av_R_equivalents 0.0287
_diffrn_reflns_av_sigmaI/netI 0.0124
_diffrn_reflns_limit_h_max 18
_diffrn_reflns_limit_h_min -18
_diffrn_reflns_limit_k_max 17
_diffrn_reflns_limit_k_min -17
_diffrn_reflns_limit_l_max 57
_diffrn_reflns_limit_l_min -57
_diffrn_reflns_number 251076
_diffrn_reflns_theta_full 30.51
_diffrn_reflns_theta_max 30.51
_diffrn_reflns_theta_min 3.05
_exptl_absorpt_coefficient_mu 0.636
_exptl_absorpt_correction_T_max 0.9107
_exptl_absorpt_correction_T_min 0.8572
_exptl_absorpt_correction_type multi-scan
_exptl_absorpt_process_details 'Jacobson, R. (1998) Private Communication'
_exptl_crystal_colour Yellow
_exptl_crystal_density_diffrn 1.225
_exptl_crystal_density_method 'not measured'
_exptl_crystal_description Block
_exptl_crystal_F_000 2520
_exptl_crystal_size_max 0.25
_exptl_crystal_size_mid 0.20
_exptl_crystal_size_min 0.15
_refine_diff_density_max 0.511
_refine_diff_density_min -0.598
_refine_diff_density_rms 0.063
_refine_ls_extinction_method none
_refine_ls_goodness_of_fit_ref 1.110
_refine_ls_hydrogen_treatment mixed
_refine_ls_matrix_type full
_refine_ls_number_parameters 878
_refine_ls_number_reflns 19743
_refine_ls_number_restraints 788
_refine_ls_restrained_S_all 1.115
_refine_ls_R_factor_all 0.0298
_refine_ls_R_factor_gt 0.0270
_refine_ls_shift/su_max 0.002
_refine_ls_shift/su_mean 0.000
_refine_ls_structure_factor_coef Fsqd
_refine_ls_weighting_details 'calc w=1/[\s^2^(Fo^2^)+(0.0248P)^2^+4.4411P] where P=(Fo^2^+2Fc^2^)/3'
_refine_ls_weighting_scheme calc
_refine_ls_wR_factor_gt 0.0641
_refine_ls_wR_factor_ref 0.0658
_reflns_number_gt 18287
_reflns_number_total 19743
_reflns_threshold_expression >2sigma(I)
_cod_data_source_file om501250y_si_002.cif
_cod_data_source_block '_II-tBu'
_cod_original_sg_symbol_H-M P2(1)/c
_cod_database_code 4085320

loop_
_symmetry_equiv_pos_as_xyz
'x, y, z'
'-x, y+1/2, -z+1/2'
'-x, -y, -z'
'x, -y-1/2, z-1/2'

loop_
_atom_site_label
_atom_site_type_symbol
_atom_site_fract_x
_atom_site_fract_y
_atom_site_fract_z
_atom_site_U_iso_or_equiv
_atom_site_adp_type
_atom_site_occupancy
_atom_site_symmetry_multiplicity
_atom_site_calc_flag
_atom_site_refinement_flags
_atom_site_disorder_assembly
_atom_site_disorder_group
Cl1 Cl 0.12782(3) 0.85679(3) 0.120272(9) 0.03005(8) Uani 1 1 d . . .
C1 C 0.41914(10) 0.78095(12) 0.15737(3) 0.0219(3) Uani 1 1 d . . .
C2 C 0.42292(11) 0.70961(13) 0.12904(4) 0.0254(3) Uani 1 1 d D . .
H2A H 0.4195(15) 0.6316(12) 0.1335(5) 0.030 Uiso 1 1 d D . .
H2B H 0.4724(13) 0.7267(16) 0.1145(4) 0.030 Uiso 1 1 d D . .
C3 C 0.38852(11) 0.74058(13) 0.18786(4) 0.0253(3) Uani 1 1 d D . .
H3A H 0.3763(14) 0.6621(12) 0.1891(5) 0.030 Uiso 1 1 d D . .
H3B H 0.4167(14) 0.7728(15) 0.2098(4) 0.030 Uiso 1 1 d D . .
C4 C 0.47748(11) 0.89003(13) 0.15819(4) 0.0251(3) Uani 1 1 d . . .
C5 C 0.45056(14) 0.96879(16) 0.18494(5) 0.0395(4) Uani 1 1 d . . .
H5A H 0.4898 1.0363 0.1843 0.059 Uiso 1 1 calc R . .
H5B H 0.4670 0.9351 0.2072 0.059 Uiso 1 1 calc R . .
H5C H 0.3776 0.9855 0.1806 0.059 Uiso 1 1 calc R . .
C6 C 0.45808(16) 0.94893(16) 0.12447(4) 0.0416(4) Uani 1 1 d . . .
H6A H 0.3855 0.9668 0.1191 0.062 Uiso 1 1 calc R . .
H6B H 0.4779 0.9016 0.1069 0.062 Uiso 1 1 calc R . .
H6C H 0.4983 1.0162 0.1257 0.062 Uiso 1 1 calc R . .
C7 C 0.59181(12) 0.86288(18) 0.16640(5) 0.0413(4) Uani 1 1 d . . .
H7A H 0.6115 0.8152 0.1489 0.062 Uiso 1 1 calc R . .
H7B H 0.6051 0.8257 0.1882 0.062 Uiso 1 1 calc R . .
H7C H 0.6316 0.9305 0.1674 0.062 Uiso 1 1 calc R . .
Pd1 Pd 0.280928(8) 0.763287(8) 0.109191(2) 0.01871(3) Uani 1 1 d . . .
C11 C 0.27490(10) 0.70536(11) 0.06176(3) 0.0194(2) Uani 1 1 d . A .
N1 N 0.21143(9) 0.62651(10) 0.04660(3) 0.0217(2) Uani 1 1 d . . .
C21 C 0.12843(11) 0.57744(12) 0.06069(4) 0.0233(3) Uani 1 1 d . . .
C22 C 0.02961(12) 0.61610(13) 0.04979(4) 0.0281(3) Uani 1 1 d . . .
C27 C 0.00836(14) 0.71280(14) 0.02632(4) 0.0343(3) Uani 1 1 d . . .
H27 H 0.0753 0.7437 0.0223 0.041 Uiso 1 1 calc R . .
C28 C -0.0503(2) 0.67808(19) -0.00771(5) 0.0558(6) Uani 1 1 d . . .
H28A H -0.0135 0.6190 -0.0171 0.084 Uiso 1 1 calc R . .
H28B H -0.0565 0.7404 -0.0231 0.084 Uiso 1 1 calc R . .
H28C H -0.1183 0.6526 -0.0047 0.084 Uiso 1 1 calc R . .
C29 C -0.05018(19) 0.80267(17) 0.04171(6) 0.0526(6) Uani 1 1 d . . .
H29A H -0.1187 0.7765 0.0439 0.079 Uiso 1 1 calc R . .
H29B H -0.0554 0.8671 0.0271 0.079 Uiso 1 1 calc R . .
H29C H -0.0140 0.8219 0.0639 0.079 Uiso 1 1 calc R . .
C23 C -0.05034(13) 0.56148(15) 0.06172(5) 0.0363(4) Uani 1 1 d . . .
H23 H -0.1183 0.5856 0.0550 0.044 Uiso 1 1 calc R . .
C24 C -0.03253(14) 0.47337(16) 0.08307(5) 0.0392(4) Uani 1 1 d . . .
H24 H -0.0882 0.4362 0.0903 0.047 Uiso 1 1 calc R . .
C25 C 0.06585(14) 0.43890(15) 0.09402(4) 0.0353(4) Uani 1 1 d . . .
H25 H 0.0771 0.3790 0.1091 0.042 Uiso 1 1 calc R . .
C26 C 0.14912(12) 0.49083(12) 0.08326(4) 0.0265(3) Uani 1 1 d . . .
C30 C 0.25653(13) 0.45265(13) 0.09590(4) 0.0312(3) Uani 1 1 d . . .
H30 H 0.3051 0.5053 0.0878 0.037 Uiso 1 1 calc R . .
C31 C 0.27648(16) 0.45182(17) 0.13450(5) 0.0446(4) Uani 1 1 d . . .
H31A H 0.2631 0.5245 0.1430 0.067 Uiso 1 1 calc R . .
H31B H 0.3476 0.4319 0.1422 0.067 Uiso 1 1 calc R . .
H31C H 0.2314 0.3986 0.1430 0.067 Uiso 1 1 calc R . .
C32 C 0.27593(18) 0.33990(18) 0.08177(6) 0.0524(5) Uani 1 1 d . . .
H32A H 0.2263 0.2878 0.0882 0.079 Uiso 1 1 calc R . .
H32B H 0.3450 0.3158 0.0908 0.079 Uiso 1 1 calc R . .
H32C H 0.2689 0.3439 0.0572 0.079 Uiso 1 1 calc R . .
C12 C 0.30458(13) 0.67216(13) 0.00816(4) 0.0297(3) Uani 1 1 d . A .
H12 H 0.3335 0.6773 -0.0120 0.036 Uiso 1 1 calc R . .
C13 C 0.22911(13) 0.60541(13) 0.01396(4) 0.0288(3) Uani 1 1 d . . .
H13 H 0.1945 0.5538 -0.0012 0.035 Uiso 1 1 calc R . .
N2 N 0.33243(10) 0.73269(10) 0.03745(3) 0.0232(2) Uani 1 1 d DU . .
C41 C 0.4092(7) 0.8177(7) 0.0379(5) 0.0231(17) Uani 0.53(3) 1 d PDU A 1
C42 C 0.3785(8) 0.9279(8) 0.0390(5) 0.0278(13) Uani 0.53(3) 1 d PDU A 1
C47 C 0.2668(9) 0.9581(9) 0.0371(3) 0.0314(14) Uani 0.53(3) 1 d PDU A 1
H47 H 0.2354 0.9033 0.0509 0.038 Uiso 0.53(3) 1 calc PR A 1
C48 C 0.2469(12) 1.0707(11) 0.0512(4) 0.054(2) Uani 0.53(3) 1 d PDU A 1
H48A H 0.2873 1.0791 0.0735 0.081 Uiso 0.53(3) 1 calc PR A 1
H48B H 0.1744 1.0779 0.0530 0.081 Uiso 0.53(3) 1 calc PR A 1
H48C H 0.2663 1.1272 0.0362 0.081 Uiso 0.53(3) 1 calc PR A 1
C49 C 0.2116(12) 0.9480(15) 0.0010(4) 0.042(2) Uani 0.53(3) 1 d PDU A 1
H49A H 0.2350 1.0057 -0.0129 0.064 Uiso 0.53(3) 1 calc PR A 1
H49B H 0.1380 0.9551 0.0008 0.064 Uiso 0.53(3) 1 calc PR A 1
H49C H 0.2264 0.8766 -0.0082 0.064 Uiso 0.53(3) 1 calc PR A 1
C43 C 0.4551(10) 1.0069(8) 0.0419(4) 0.0339(15) Uani 0.53(3) 1 d PDU A 1
H43 H 0.4371 1.0819 0.0423 0.041 Uiso 0.53(3) 1 calc PR A 1
C44 C 0.5557(9) 0.9783(10) 0.0439(4) 0.0383(17) Uani 0.53(3) 1 d PDU A 1
H44 H 0.6062 1.0336 0.0451 0.046 Uiso 0.53(3) 1 calc PR A 1
C45 C 0.5844(8) 0.8704(10) 0.0444(5) 0.0382(16) Uani 0.53(3) 1 d PDU A 1
H45 H 0.6544 0.8525 0.0453 0.046 Uiso 0.53(3) 1 calc PR A 1
C46 C 0.5125(7) 0.7862(9) 0.0436(5) 0.0306(14) Uani 0.53(3) 1 d PDU A 1
C50 C 0.5473(11) 0.6685(10) 0.0440(4) 0.0415(19) Uani 0.53(3) 1 d PDU A 1
H50 H 0.4881 0.6208 0.0468 0.050 Uiso 0.53(3) 1 calc PR A 1
C51 C 0.5826(17) 0.6400(17) 0.0103(4) 0.062(3) Uani 0.53(3) 1 d PDU A 1
H51A H 0.5264 0.6518 -0.0080 0.093 Uiso 0.53(3) 1 calc PR A 1
H51B H 0.6037 0.5634 0.0106 0.093 Uiso 0.53(3) 1 calc PR A 1
H51C H 0.6402 0.6867 0.0070 0.093 Uiso 0.53(3) 1 calc PR A 1
C52 C 0.6342(13) 0.6440(14) 0.0726(4) 0.057(3) Uani 0.53(3) 1 d PDU A 1
H52A H 0.6949 0.6854 0.0692 0.085 Uiso 0.53(3) 1 calc PR A 1
H52B H 0.6497 0.5658 0.0729 0.085 Uiso 0.53(3) 1 calc PR A 1
H52C H 0.6135 0.6651 0.0941 0.085 Uiso 0.53(3) 1 calc PR A 1
C41A C 0.4029(8) 0.8231(8) 0.0423(6) 0.0228(18) Uani 0.47(3) 1 d PDU A 2
C42A C 0.3594(10) 0.9280(8) 0.0395(6) 0.0266(14) Uani 0.47(3) 1 d PDU A 2
C47A C 0.2455(10) 0.9461(10) 0.0356(4) 0.0318(16) Uani 0.47(3) 1 d PDU A 2
H47A H 0.2157 0.8878 0.0486 0.038 Uiso 0.47(3) 1 calc PR A 2
C48A C 0.2182(13) 1.0571(13) 0.0498(5) 0.050(2) Uani 0.47(3) 1 d PDU A 2
H48D H 0.2515 1.0640 0.0731 0.075 Uiso 0.47(3) 1 calc PR A 2
H48E H 0.1442 1.0622 0.0490 0.075 Uiso 0.47(3) 1 calc PR A 2
H48F H 0.2415 1.1159 0.0363 0.075 Uiso 0.47(3) 1 calc PR A 2
C49A C 0.1967(16) 0.9364(19) -0.0012(4) 0.047(3) Uani 0.47(3) 1 d PDU A 2
H49D H 0.2252 0.9923 -0.0145 0.070 Uiso 0.47(3) 1 calc PR A 2
H49E H 0.1229 0.9466 -0.0029 0.070 Uiso 0.47(3) 1 calc PR A 2
H49F H 0.2109 0.8639 -0.0097 0.070 Uiso 0.47(3) 1 calc PR A 2
C43A C 0.4275(11) 1.0146(9) 0.0398(5) 0.0344(16) Uani 0.47(3) 1 d PDU A 2
H43A H 0.4021 1.0872 0.0385 0.041 Uiso 0.47(3) 1 calc PR A 2
C44A C 0.5307(12) 0.9976(10) 0.0420(4) 0.0388(19) Uani 0.47(3) 1 d PDU A 2
H44A H 0.5752 1.0585 0.0426 0.047 Uiso 0.47(3) 1 calc PR A 2
C45A C 0.5704(10) 0.8945(12) 0.0432(6) 0.0398(18) Uani 0.47(3) 1 d PDU A 2
H45A H 0.6421 0.8849 0.0457 0.048 Uiso 0.47(3) 1 calc PR A 2
C46A C 0.5064(9) 0.8025(10) 0.0408(6) 0.0317(16) Uani 0.47(3) 1 d PDU A 2
C50A C 0.5494(12) 0.6882(12) 0.0407(4) 0.0397(18) Uani 0.47(3) 1 d PDU A 2
H50A H 0.4941 0.6362 0.0444 0.048 Uiso 0.47(3) 1 calc PR A 2
C51A C 0.581(2) 0.661(2) 0.0062(4) 0.061(3) Uani 0.47(3) 1 d PDU A 2
H51D H 0.5241 0.6773 -0.0116 0.091 Uiso 0.47(3) 1 calc PR A 2
H51E H 0.5985 0.5837 0.0055 0.091 Uiso 0.47(3) 1 calc PR A 2
H51F H 0.6401 0.7055 0.0029 0.091 Uiso 0.47(3) 1 calc PR A 2
C52A C 0.6394(13) 0.6699(17) 0.0689(5) 0.057(3) Uani 0.47(3) 1 d PDU A 2
H52D H 0.6966 0.7165 0.0650 0.085 Uiso 0.47(3) 1 calc PR A 2
H52E H 0.6604 0.5933 0.0690 0.085 Uiso 0.47(3) 1 calc PR A 2
H52F H 0.6186 0.6884 0.0906 0.085 Uiso 0.47(3) 1 calc PR A 2
Pd2 Pd 0.249660(7) 0.808354(8) 0.169837(2) 0.01732(3) Uani 1 1 d . . .
C16 C 0.17801(10) 0.82813(11) 0.21114(3) 0.0177(2) Uani 1 1 d . . .
N3 N 0.10527(9) 0.76075(9) 0.22065(3) 0.0195(2) Uani 1 1 d . . .
C61 C 0.07976(10) 0.65505(11) 0.20626(3) 0.0206(2) Uani 1 1 d . . .
C62 C -0.00828(11) 0.64511(12) 0.18245(4) 0.0242(3) Uani 1 1 d . . .
C67 C -0.07561(13) 0.74232(14) 0.17144(5) 0.0365(4) Uani 1 1 d . . .
H67 H -0.0332 0.8097 0.1758 0.044 Uiso 1 1 calc R . .
C68 C -0.11770(17) 0.7396(2) 0.13399(6) 0.0546(6) Uani 1 1 d . . .
H68A H -0.0613 0.7323 0.1209 0.082 Uiso 1 1 calc R . .
H68B H -0.1548 0.8073 0.1277 0.082 Uiso 1 1 calc R . .
H68C H -0.1640 0.6773 0.1293 0.082 Uiso 1 1 calc R . .
C69 C -0.16308(16) 0.7496(2) 0.19253(7) 0.0576(6) Uani 1 1 d . . .
H69A H -0.2083 0.6866 0.1877 0.086 Uiso 1 1 calc R . .
H69B H -0.2017 0.8169 0.1869 0.086 Uiso 1 1 calc R . .
H69C H -0.1349 0.7500 0.2165 0.086 Uiso 1 1 calc R . .
C63 C -0.03302(12) 0.54111(13) 0.16968(4) 0.0300(3) Uani 1 1 d . . .
H63 H -0.0921 0.5315 0.1535 0.036 Uiso 1 1 calc R . .
C64 C 0.02677(14) 0.45209(13) 0.18016(4) 0.0323(3) Uani 1 1 d . . .
H64 H 0.0081 0.3820 0.1713 0.039 Uiso 1 1 calc R . .
C65 C 0.11359(13) 0.46388(12) 0.20351(4) 0.0303(3) Uani 1 1 d . . .
H65 H 0.1539 0.4017 0.2105 0.036 Uiso 1 1 calc R . .
C66 C 0.14294(11) 0.56617(12) 0.21707(4) 0.0238(3) Uani 1 1 d . . .
C70 C 0.23839(12) 0.58115(13) 0.24242(4) 0.0295(3) Uani 1 1 d . . .
H70 H 0.2682 0.6536 0.2379 0.035 Uiso 1 1 calc R . .
C71 C 0.21387(16) 0.58339(18) 0.27858(5) 0.0442(4) Uani 1 1 d . . .
H71A H 0.1668 0.6435 0.2810 0.066 Uiso 1 1 calc R . .
H71B H 0.2769 0.5940 0.2943 0.066 Uiso 1 1 calc R . .
H71C H 0.1823 0.5141 0.2835 0.066 Uiso 1 1 calc R . .
C72 C 0.31937(15) 0.49474(17) 0.23931(6) 0.0444(4) Uani 1 1 d . . .
H72A H 0.2973 0.4246 0.2474 0.067 Uiso 1 1 calc R . .
H72B H 0.3838 0.5165 0.2528 0.067 Uiso 1 1 calc R . .
H72C H 0.3289 0.4878 0.2157 0.067 Uiso 1 1 calc R . .
C17 C 0.05807(11) 0.80645(12) 0.24598(4) 0.0252(3) Uani 1 1 d . . .
H17 H 0.0054 0.7745 0.2564 0.030 Uiso 1 1 calc R . .
C18 C 0.10138(11) 0.90449(12) 0.25293(4) 0.0252(3) Uani 1 1 d . . .
H18 H 0.0852 0.9556 0.2691 0.030 Uiso 1 1 calc R . .
N4 N 0.17482(9) 0.91622(9) 0.23176(3) 0.0197(2) Uani 1 1 d . . .
C81 C 0.24275(11) 1.00854(11) 0.23460(4) 0.0221(3) Uani 1 1 d . B .
C82 C 0.22796(12) 1.09063(12) 0.21018(4) 0.0256(3) Uani 1 1 d . . .
C87 C 0.14346(13) 1.08178(13) 0.18047(4) 0.0293(3) Uani 1 1 d . . .
H87 H 0.1362 1.0030 0.1742 0.035 Uiso 1 1 calc R . .
C88 C 0.16532(19) 1.14413(18) 0.14945(5) 0.0494(5) Uani 1 1 d . . .
H88A H 0.1639 1.2227 0.1538 0.074 Uiso 1 1 calc R . .
H88B H 0.1134 1.1261 0.1303 0.074 Uiso 1 1 calc R . .
H88C H 0.2327 1.1236 0.1443 0.074 Uiso 1 1 calc R . .
C89 C 0.04195(15) 1.11937(19) 0.19037(5) 0.0472(5) Uani 1 1 d . . .
H89A H 0.0290 1.0797 0.2104 0.071 Uiso 1 1 calc R . .
H89B H -0.0131 1.1047 0.1719 0.071 Uiso 1 1 calc R . .
H89C H 0.0450 1.1978 0.1951 0.071 Uiso 1 1 calc R . .
C83 C 0.29267(15) 1.18062(13) 0.21489(5) 0.0367(4) Uani 1 1 d . . .
H83 H 0.2850 1.2380 0.1988 0.044 Uiso 1 1 calc R . .
C84 C 0.36794(15) 1.18795(15) 0.24253(6) 0.0437(4) Uani 1 1 d . . .
H84 H 0.4110 1.2502 0.2452 0.052 Uiso 1 1 calc R . .
C85 C 0.38103(13) 1.10613(16) 0.26610(5) 0.0392(4) Uani 1 1 d . B .
H85 H 0.4332 1.1125 0.2849 0.047 Uiso 1 1 calc R . .
C86 C 0.31873(12) 1.01377(14) 0.26286(4) 0.0285(3) Uani 1 1 d DU . .
C90 C 0.3365(8) 0.9199(8) 0.2882(2) 0.0369(16) Uani 0.588(17) 1 d PDU B 1
H90 H 0.2876 0.8601 0.2803 0.044 Uiso 0.588(17) 1 calc PR B 1
C91 C 0.3153(7) 0.9570(8) 0.32276(17) 0.067(2) Uani 0.588(17) 1 d PDU B 1
H91A H 0.3626 1.0157 0.3310 0.100 Uiso 0.588(17) 1 calc PR B 1
H91B H 0.3247 0.8954 0.3384 0.100 Uiso 0.588(17) 1 calc PR B 1
H91C H 0.2451 0.9836 0.3210 0.100 Uiso 0.588(17) 1 calc PR B 1
C92 C 0.4438(5) 0.8743(8) 0.2907(2) 0.0544(16) Uani 0.588(17) 1 d PDU B 1
H92A H 0.4558 0.8492 0.2685 0.082 Uiso 0.588(17) 1 calc PR B 1
H92B H 0.4516 0.8129 0.3064 0.082 Uiso 0.588(17) 1 calc PR B 1
H92C H 0.4932 0.9313 0.2987 0.082 Uiso 0.588(17) 1 calc PR B 1
C90A C 0.3343(11) 0.9298(11) 0.2903(3) 0.034(2) Uani 0.412(17) 1 d PDU B 2
H90A H 0.2683 0.8906 0.2903 0.040 Uiso 0.412(17) 1 calc PR B 2
C91A C 0.3672(15) 0.9761(9) 0.3256(2) 0.075(3) Uani 0.412(17) 1 d PDU B 2
H91D H 0.4338 1.0114 0.3266 0.113 Uiso 0.412(17) 1 calc PR B 2
H91E H 0.3717 0.9168 0.3421 0.113 Uiso 0.412(17) 1 calc PR B 2
H91F H 0.3169 1.0298 0.3307 0.113 Uiso 0.412(17) 1 calc PR B 2
C92A C 0.4126(9) 0.8469(7) 0.2824(3) 0.047(2) Uani 0.412(17) 1 d PDU B 2
H92D H 0.3877 0.8108 0.2610 0.071 Uiso 0.412(17) 1 calc PR B 2
H92E H 0.4236 0.7924 0.3004 0.071 Uiso 0.412(17) 1 calc PR B 2
H92F H 0.4770 0.8842 0.2807 0.071 Uiso 0.412(17) 1 calc PR B 2
C1S C 0.8754(11) 0.0478(6) 0.0992(4) 0.189(4) Uani 0.691(4) 1 d PDU C 1
H1S1 H 0.9492 0.0360 0.1036 0.283 Uiso 0.691(4) 1 calc PR C 1
H1S2 H 0.8480 0.0178 0.0772 0.283 Uiso 0.691(4) 1 calc PR C 1
H1S3 H 0.8433 0.0112 0.1166 0.283 Uiso 0.691(4) 1 calc PR C 1
C2S C 0.8536(5) 0.1670(5) 0.09974(18) 0.1197(18) Uani 0.691(4) 1 d PDU C 1
H2S1 H 0.8774 0.1931 0.1228 0.144 Uiso 0.691(4) 1 calc PR C 1
H2S2 H 0.8970 0.2027 0.0849 0.144 Uiso 0.691(4) 1 calc PR C 1
C3S C 0.7519(5) 0.2078(6) 0.09027(17) 0.1227(17) Uani 0.691(4) 1 d PDU C 1
H3S1 H 0.7235 0.1723 0.0688 0.147 Uiso 0.691(4) 1 calc PR C 1
H3S2 H 0.7573 0.2867 0.0855 0.147 Uiso 0.691(4) 1 calc PR C 1
C4S C 0.6768(6) 0.1951(6) 0.11359(19) 0.138(2) Uani 0.691(4) 1 d PDU C 1
H4S1 H 0.7039 0.2216 0.1364 0.166 Uiso 0.691(4) 1 calc PR C 1
H4S2 H 0.6549 0.1182 0.1149 0.166 Uiso 0.691(4) 1 calc PR C 1
C5S C 0.5898(7) 0.2674(7) 0.0968(3) 0.159(3) Uani 0.691(4) 1 d PDU C 1
H5S1 H 0.5341 0.2671 0.1103 0.239 Uiso 0.691(4) 1 calc PR C 1
H5S2 H 0.5649 0.2391 0.0742 0.239 Uiso 0.691(4) 1 calc PR C 1
H5S3 H 0.6146 0.3421 0.0950 0.239 Uiso 0.691(4) 1 calc PR C 1
C2T C 0.7708(14) 0.1162(11) 0.1170(4) 0.145(3) Uani 0.309(4) 1 d PDU C 2
H2T1 H 0.7840 0.0822 0.1395 0.175 Uiso 0.309(4) 1 calc PR C 2
H2T2 H 0.7074 0.0833 0.1051 0.175 Uiso 0.309(4) 1 calc PR C 2
C3T C 0.7508(14) 0.2368(12) 0.1217(4) 0.148(3) Uani 0.309(4) 1 d PDU C 2
H3T1 H 0.7096 0.2428 0.1402 0.177 Uiso 0.309(4) 1 calc PR C 2
H3T2 H 0.8174 0.2713 0.1298 0.177 Uiso 0.309(4) 1 calc PR C 2
C4T C 0.6992(10) 0.3061(11) 0.0930(3) 0.120(3) Uani 0.309(4) 1 d PDU C 2
H4T1 H 0.7094 0.2681 0.0721 0.144 Uiso 0.309(4) 1 calc PR C 2
H4T2 H 0.7386 0.3748 0.0936 0.144 Uiso 0.309(4) 1 calc PR C 2
C1T C 0.8572(19) 0.084(2) 0.0981(7) 0.146(5) Uani 0.309(4) 1 d PDU C 2
H1T1 H 0.9181 0.1265 0.1066 0.219 Uiso 0.309(4) 1 calc PR C 2
H1T2 H 0.8374 0.0988 0.0741 0.219 Uiso 0.309(4) 1 calc PR C 2
H1T3 H 0.8718 0.0061 0.1014 0.219 Uiso 0.309(4) 1 calc PR C 2
C5T C 0.5879(10) 0.3388(15) 0.0887(5) 0.131(5) Uani 0.309(4) 1 d PDU C 2
H5T1 H 0.5812 0.4156 0.0821 0.196 Uiso 0.309(4) 1 calc PR C 2
H5T2 H 0.5616 0.3284 0.1100 0.196 Uiso 0.309(4) 1 calc PR C 2
H5T3 H 0.5490 0.2934 0.0713 0.196 Uiso 0.309(4) 1 calc PR C 2

loop_
_atom_site_aniso_label
_atom_site_aniso_U_11
_atom_site_aniso_U_22
_atom_site_aniso_U_33
_atom_site_aniso_U_23
_atom_site_aniso_U_13
_atom_site_aniso_U_12
Cl1 0.02457(16) 0.0389(2) 0.02509(16) -0.00360(14) -0.00153(12) 0.00964(14)
C1 0.0155(5) 0.0286(7) 0.0212(6) -0.0013(5) 0.0016(4) 0.0015(5)
C2 0.0215(6) 0.0298(7) 0.0249(7) -0.0042(6) 0.0040(5) 0.0015(5)
C3 0.0217(6) 0.0313(7) 0.0222(6) 0.0028(5) 0.0013(5) 0.0036(5)
C4 0.0196(6) 0.0328(7) 0.0229(6) -0.0048(5) 0.0036(5) -0.0046(5)
C5 0.0367(9) 0.0411(9) 0.0436(10) -0.0182(8) 0.0152(7) -0.0139(7)
C6 0.0536(11) 0.0388(9) 0.0300(8) 0.0039(7) -0.0011(7) -0.0192(8)
C7 0.0199(7) 0.0508(11) 0.0529(11) -0.0094(9) 0.0041(7) -0.0049(7)
Pd1 0.02115(5) 0.01944(5) 0.01574(4) -0.00253(3) 0.00338(3) -0.00010(4)
C11 0.0223(6) 0.0183(6) 0.0173(5) -0.0001(4) 0.0021(5) 0.0023(5)
N1 0.0259(6) 0.0211(5) 0.0181(5) -0.0030(4) 0.0028(4) -0.0003(4)
C21 0.0258(6) 0.0218(6) 0.0220(6) -0.0056(5) 0.0028(5) -0.0030(5)
C22 0.0273(7) 0.0263(7) 0.0293(7) -0.0076(6) -0.0001(6) 0.0004(6)
C27 0.0338(8) 0.0292(8) 0.0363(8) -0.0022(6) -0.0061(7) 0.0051(6)
C28 0.0809(16) 0.0449(11) 0.0352(10) -0.0075(8) -0.0129(10) 0.0118(11)
C29 0.0655(14) 0.0397(10) 0.0464(11) -0.0097(9) -0.0124(10) 0.0218(10)
C23 0.0257(7) 0.0396(9) 0.0436(9) -0.0119(7) 0.0047(7) -0.0024(7)
C24 0.0367(9) 0.0424(10) 0.0409(9) -0.0077(8) 0.0138(7) -0.0131(8)
C25 0.0434(9) 0.0323(8) 0.0312(8) -0.0004(6) 0.0089(7) -0.0088(7)
C26 0.0327(7) 0.0238(7) 0.0227(6) -0.0029(5) 0.0036(5) -0.0026(6)
C30 0.0365(8) 0.0261(7) 0.0293(7) 0.0028(6) -0.0011(6) 0.0010(6)
C31 0.0534(11) 0.0447(10) 0.0316(8) 0.0081(8) -0.0071(8) -0.0105(9)
C32 0.0547(12) 0.0416(11) 0.0569(13) -0.0090(10) -0.0052(10) 0.0155(9)
C12 0.0407(8) 0.0306(7) 0.0189(6) -0.0067(5) 0.0080(6) -0.0019(6)
C13 0.0400(8) 0.0273(7) 0.0190(6) -0.0081(5) 0.0043(6) -0.0026(6)
N2 0.0285(6) 0.0232(6) 0.0184(5) -0.0030(4) 0.0046(4) -0.0006(5)
C41 0.034(2) 0.0269(17) 0.010(4) -0.0061(15) 0.009(2) -0.0045(14)
C42 0.035(3) 0.032(2) 0.019(2) 0.0000(18) 0.010(3) -0.0024(18)
C47 0.042(3) 0.022(2) 0.033(2) 0.0077(18) 0.012(3) -0.004(2)
C48 0.068(6) 0.031(3) 0.062(4) -0.003(3) 0.009(5) 0.017(4)
C49 0.037(3) 0.034(4) 0.054(4) 0.000(3) 0.000(3) 0.001(3)
C43 0.044(4) 0.031(2) 0.027(3) 0.0014(18) 0.005(4) -0.011(2)
C44 0.038(3) 0.046(3) 0.032(3) -0.001(3) 0.008(3) -0.015(3)
C45 0.033(3) 0.047(4) 0.037(3) -0.003(4) 0.012(3) -0.006(2)
C46 0.0282(19) 0.041(3) 0.024(3) 0.001(3) 0.0080(19) -0.0052(18)
C50 0.034(3) 0.041(3) 0.052(4) -0.001(3) 0.016(2) 0.006(3)
C51 0.060(4) 0.070(7) 0.058(5) -0.018(5) 0.011(4) 0.012(5)
C52 0.043(4) 0.068(6) 0.060(5) 0.011(4) 0.013(3) 0.019(4)
C41A 0.031(2) 0.031(2) 0.010(4) -0.003(2) 0.0143(17) -0.0061(16)
C42A 0.040(3) 0.0220(19) 0.019(2) 0.0015(19) 0.009(4) -0.0098(19)
C47A 0.037(3) 0.020(3) 0.039(3) 0.002(2) 0.009(3) 0.000(3)
C48A 0.066(6) 0.033(4) 0.050(3) -0.004(3) 0.006(4) 0.010(4)
C49A 0.058(7) 0.040(5) 0.040(3) 0.005(3) -0.007(3) -0.004(4)
C43A 0.043(4) 0.033(2) 0.026(3) 0.003(2) 0.004(4) -0.010(3)
C44A 0.045(4) 0.038(3) 0.033(3) 0.003(3) 0.005(5) -0.016(3)
C45A 0.033(3) 0.051(4) 0.036(3) 0.002(5) 0.009(3) -0.012(3)
C46A 0.038(2) 0.035(3) 0.023(3) 0.005(3) 0.008(2) -0.0013(19)
C50A 0.031(3) 0.047(4) 0.043(3) 0.013(3) 0.013(2) 0.002(3)
C51A 0.070(6) 0.063(7) 0.055(4) 0.001(4) 0.030(4) 0.019(5)
C52A 0.033(3) 0.081(8) 0.060(4) 0.025(4) 0.015(2) 0.018(4)
Pd2 0.01794(5) 0.01898(5) 0.01534(4) -0.00102(3) 0.00347(3) 0.00000(3)
C16 0.0173(5) 0.0174(5) 0.0184(5) 0.0017(4) 0.0028(4) 0.0013(4)
N3 0.0190(5) 0.0186(5) 0.0216(5) 0.0018(4) 0.0057(4) 0.0005(4)
C61 0.0215(6) 0.0179(6) 0.0235(6) 0.0011(5) 0.0066(5) -0.0010(5)
C62 0.0212(6) 0.0245(7) 0.0274(7) 0.0020(5) 0.0052(5) -0.0020(5)
C67 0.0259(7) 0.0293(8) 0.0501(10) 0.0033(7) -0.0086(7) 0.0000(6)
C68 0.0449(11) 0.0548(13) 0.0555(13) 0.0154(10) -0.0211(10) -0.0046(10)
C69 0.0306(9) 0.0602(14) 0.0798(17) -0.0130(12) 0.0010(10) 0.0151(9)
C63 0.0312(7) 0.0305(8) 0.0287(7) -0.0031(6) 0.0063(6) -0.0088(6)
C64 0.0424(9) 0.0223(7) 0.0354(8) -0.0054(6) 0.0164(7) -0.0071(6)
C65 0.0350(8) 0.0198(6) 0.0387(8) 0.0030(6) 0.0140(6) 0.0035(6)
C66 0.0246(6) 0.0209(6) 0.0272(7) 0.0050(5) 0.0081(5) 0.0021(5)
C70 0.0283(7) 0.0270(7) 0.0325(8) 0.0083(6) 0.0019(6) 0.0064(6)
C71 0.0469(10) 0.0510(11) 0.0331(9) 0.0076(8) 0.0005(8) 0.0102(9)
C72 0.0369(9) 0.0415(10) 0.0536(11) 0.0107(9) 0.0031(8) 0.0175(8)
C17 0.0246(7) 0.0261(7) 0.0277(7) 0.0008(5) 0.0130(5) -0.0006(5)
C18 0.0264(7) 0.0265(7) 0.0254(6) -0.0015(5) 0.0131(5) 0.0007(5)
N4 0.0215(5) 0.0194(5) 0.0194(5) -0.0003(4) 0.0068(4) -0.0001(4)
C81 0.0232(6) 0.0197(6) 0.0252(6) -0.0040(5) 0.0091(5) -0.0010(5)
C82 0.0315(7) 0.0187(6) 0.0288(7) -0.0022(5) 0.0120(6) 0.0009(5)
C87 0.0420(9) 0.0216(7) 0.0252(7) 0.0017(5) 0.0079(6) 0.0051(6)
C88 0.0734(14) 0.0420(10) 0.0345(9) 0.0144(8) 0.0136(9) 0.0057(10)
C89 0.0420(10) 0.0584(13) 0.0409(10) 0.0057(9) 0.0053(8) 0.0172(9)
C83 0.0444(10) 0.0214(7) 0.0481(10) -0.0009(7) 0.0190(8) -0.0039(7)
C84 0.0380(9) 0.0320(9) 0.0635(13) -0.0148(8) 0.0152(9) -0.0138(7)
C85 0.0288(8) 0.0424(10) 0.0461(10) -0.0144(8) 0.0043(7) -0.0078(7)
C86 0.0237(7) 0.0332(8) 0.0295(7) -0.0055(6) 0.0064(5) -0.0010(6)
C90 0.036(3) 0.049(3) 0.024(2) 0.004(2) 0.003(2) 0.003(3)
C91 0.076(4) 0.094(4) 0.035(2) 0.017(2) 0.022(3) 0.036(4)
C92 0.045(3) 0.067(4) 0.052(3) 0.012(3) 0.011(2) 0.022(3)
C90A 0.023(4) 0.044(4) 0.033(3) -0.004(2) -0.002(3) 0.004(3)
C91A 0.117(9) 0.071(5) 0.031(2) -0.013(3) -0.012(5) 0.034(6)
C92A 0.059(5) 0.033(3) 0.054(5) 0.001(2) 0.020(4) 0.007(3)
C1S 0.249(8) 0.092(4) 0.180(7) -0.035(6) -0.119(7) 0.026(4)
C2S 0.145(4) 0.091(3) 0.107(4) -0.012(3) -0.034(3) 0.011(3)
C3S 0.129(3) 0.111(4) 0.111(4) -0.025(3) -0.038(3) -0.010(3)
C4S 0.141(4) 0.125(4) 0.136(4) -0.026(4) -0.021(3) -0.023(3)
C5S 0.152(4) 0.149(7) 0.160(7) -0.067(6) -0.030(4) 0.014(5)
C2T 0.161(5) 0.125(4) 0.133(5) -0.018(5) -0.037(5) -0.020(5)
C3T 0.159(6) 0.132(5) 0.138(5) -0.018(4) -0.023(5) -0.007(5)
C4T 0.129(5) 0.118(5) 0.104(5) -0.038(4) -0.011(5) -0.011(5)
C1T 0.177(9) 0.133(10) 0.107(8) -0.025(9) -0.050(7) 0.006(8)
C5T 0.124(6) 0.126(11) 0.133(10) -0.027(9) -0.011(7) -0.021(7)

loop_
_atom_type_symbol
_atom_type_description
_atom_type_scat_dispersion_real
_atom_type_scat_dispersion_imag
_atom_type_scat_source
C C 0.0033 0.0016 'International Tables Vol C Tables 4.2.6.8 and 6.1.1.4'
H H 0.0000 0.0000 'International Tables Vol C Tables 4.2.6.8 and 6.1.1.4'
N N 0.0061 0.0033 'International Tables Vol C Tables 4.2.6.8 and 6.1.1.4'
Cl Cl 0.1484 0.1585 'International Tables Vol C Tables 4.2.6.8 and 6.1.1.4'
Pd Pd -0.9988 1.0072 'International Tables Vol C Tables 4.2.6.8 and 6.1.1.4'

loop_
_geom_angle_atom_site_label_1
_geom_angle_atom_site_label_2
_geom_angle_atom_site_label_3
_geom_angle
Pd1 Cl1 Pd2 64.26(2)
C3 C1 C2 120.86(14)
C3 C1 C4 119.00(13)
C2 C1 C4 117.78(13)
C3 C1 Pd2 58.48(7)
C2 C1 Pd2 113.15(9)
C4 C1 Pd2 110.92(9)
C3 C1 Pd1 111.63(10)
C2 C1 Pd1 55.70(8)
C4 C1 Pd1 113.84(9)
Pd2 C1 Pd1 64.32(4)
C1 C2 Pd1 88.61(9)
C1 C2 H2A 116.2(11)
Pd1 C2 H2A 108.8(11)
C1 C2 H2B 116.9(12)
Pd1 C2 H2B 111.4(12)
H2A C2 H2B 112.2(16)
C1 C3 Pd2 84.92(9)
C1 C3 H3A 116.9(11)
Pd2 C3 H3A 105.6(11)
C1 C3 H3B 120.5(12)
Pd2 C3 H3B 110.8(12)
H3A C3 H3B 113.0(16)
C6 C4 C5 107.54(15)
C6 C4 C7 108.94(15)
C5 C4 C7 108.12(14)
C6 C4 C1 111.92(12)
C5 C4 C1 113.21(12)
C7 C4 C1 107.00(14)
C4 C5 H5A 109.5
C4 C5 H5B 109.5
H5A C5 H5B 109.5
C4 C5 H5C 109.5
H5A C5 H5C 109.5
H5B C5 H5C 109.5
C4 C6 H6A 109.5
C4 C6 H6B 109.5
H6A C6 H6B 109.5
C4 C6 H6C 109.5
H6A C6 H6C 109.5
H6B C6 H6C 109.5
C4 C7 H7A 109.5
C4 C7 H7B 109.5
H7A C7 H7B 109.5
C4 C7 H7C 109.5
H7A C7 H7C 109.5
H7B C7 H7C 109.5
C11 Pd1 C2 99.25(6)
C11 Pd1 Cl1 114.85(4)
C2 Pd1 Cl1 145.85(5)
C11 Pd1 C1 133.64(5)
C2 Pd1 C1 35.70(5)
Cl1 Pd1 C1 110.98(4)
C11 Pd1 Pd2 166.10(4)
C2 Pd1 Pd2 88.14(5)
Cl1 Pd1 Pd2 58.183(17)
C1 Pd1 Pd2 56.46(4)
N1 C11 N2 103.08(11)
N1 C11 Pd1 127.20(10)
N2 C11 Pd1 129.71(10)
C11 N1 C13 111.98(12)
C11 N1 C21 125.18(12)
C13 N1 C21 122.55(12)
C26 C21 C22 123.00(14)
C26 C21 N1 118.94(13)
C22 C21 N1 117.99(14)
C23 C22 C21 116.93(16)
C23 C22 C27 120.50(15)
C21 C22 C27 122.57(15)
C22 C27 C29 111.68(16)
C22 C27 C28 111.27(15)
C29 C27 C28 109.91(16)
C22 C27 H27 107.9
C29 C27 H27 107.9
C28 C27 H27 107.9
C27 C28 H28A 109.5
C27 C28 H28B 109.5
H28A C28 H28B 109.5
C27 C28 H28C 109.5
H28A C28 H28C 109.5
H28B C28 H28C 109.5
C27 C29 H29A 109.5
C27 C29 H29B 109.5
H29A C29 H29B 109.5
C27 C29 H29C 109.5
H29A C29 H29C 109.5
H29B C29 H29C 109.5
C24 C23 C22 121.35(16)
C24 C23 H23 119.3
C22 C23 H23 119.3
C23 C24 C25 120.36(16)
C23 C24 H24 119.8
C25 C24 H24 119.8
C24 C25 C26 121.00(17)
C24 C25 H25 119.5
C26 C25 H25 119.5
C21 C26 C25 117.30(15)
C21 C26 C30 122.51(14)
C25 C26 C30 120.19(15)
C26 C30 C32 110.84(15)
C26 C30 C31 110.75(15)
C32 C30 C31 110.86(16)
C26 C30 H30 108.1
C32 C30 H30 108.1
C31 C30 H30 108.1
C30 C31 H31A 109.5
C30 C31 H31B 109.5
H31A C31 H31B 109.5
C30 C31 H31C 109.5
H31A C31 H31C 109.5
H31B C31 H31C 109.5
C30 C32 H32A 109.5
C30 C32 H32B 109.5
H32A C32 H32B 109.5
C30 C32 H32C 109.5
H32A C32 H32C 109.5
H32B C32 H32C 109.5
C13 C12 N2 106.79(13)
C13 C12 H12 126.6
N2 C12 H12 126.6
C12 C13 N1 106.59(13)
C12 C13 H13 126.7
N1 C13 H13 126.7
C11 N2 C12 111.57(13)
C11 N2 C41A 120.6(8)
C12 N2 C41A 127.4(9)
C11 N2 C41 129.0(7)
C12 N2 C41 119.3(8)
C41A N2 C41 8.6(13)
C46 C41 C42 122.3(7)
C46 C41 N2 117.9(7)
C42 C41 N2 118.7(7)
C43 C42 C41 117.1(6)
C43 C42 C47 121.9(6)
C41 C42 C47 121.0(7)
C42 C47 C48 114.9(7)
C42 C47 C49 110.7(8)
C48 C47 C49 109.9(8)
C42 C47 H47 107.0
C48 C47 H47 107.0
C49 C47 H47 107.0
C44 C43 C42 121.2(7)
C44 C43 H43 119.4
C42 C43 H43 119.4
C43 C44 C45 120.8(6)
C43 C44 H44 119.6
C45 C44 H44 119.6
C44 C45 C46 121.4(7)
C44 C45 H45 119.3
C46 C45 H45 119.3
C45 C46 C41 116.3(7)
C45 C46 C50 119.7(7)
C41 C46 C50 123.4(8)
C46 C50 C52 112.9(8)
C46 C50 C51 109.8(9)
C52 C50 C51 108.9(9)
C46 C50 H50 108.4
C52 C50 H50 108.4
C51 C50 H50 108.4
C46A C41A C42A 123.5(8)
C46A C41A N2 118.3(8)
C42A C41A N2 116.1(8)
C43A C42A C41A 115.9(7)
C43A C42A C47A 121.8(7)
C41A C42A C47A 122.3(8)
C42A C47A C49A 111.2(10)
C42A C47A C48A 112.1(8)
C49A C47A C48A 109.8(10)
C42A C47A H47A 107.8
C49A C47A H47A 107.8
C48A C47A H47A 107.8
C47A C48A H48D 109.5
C47A C48A H48E 109.5
H48D C48A H48E 109.5
C47A C48A H48F 109.5
H48D C48A H48F 109.5
H48E C48A H48F 109.5
C47A C49A H49D 109.5
C47A C49A H49E 109.5
H49D C49A H49E 109.5
C47A C49A H49F 109.5
H49D C49A H49F 109.5
H49E C49A H49F 109.5
C44A C43A C42A 121.6(8)
C44A C43A H43A 119.2
C42A C43A H43A 119.2
C45A C44A C43A 121.2(7)
C45A C44A H44A 119.4
C43A C44A H44A 119.4
C44A C45A C46A 120.9(8)
C44A C45A H45A 119.6
C46A C45A H45A 119.6
C41A C46A C45A 115.9(8)
C41A C46A C50A 122.5(9)
C45A C46A C50A 121.2(8)
C46A C50A C52A 112.6(9)
C46A C50A C51A 110.8(10)
C52A C50A C51A 110.4(11)
C46A C50A H50A 107.6
C52A C50A H50A 107.6
C51A C50A H50A 107.6
C50A C51A H51D 109.5
C50A C51A H51E 109.5
H51D C51A H51E 109.5
C50A C51A H51F 109.5
H51D C51A H51F 109.5
H51E C51A H51F 109.5
C50A C52A H52D 109.5
C50A C52A H52E 109.5
H52D C52A H52E 109.5
C50A C52A H52F 109.5
H52D C52A H52F 109.5
H52E C52A H52F 109.5
C16 Pd2 C3 105.16(6)
C16 Pd2 C1 138.46(5)
C3 Pd2 C1 36.60(6)
C16 Pd2 Cl1 107.61(5)
C3 Pd2 Cl1 146.73(4)
C1 Pd2 Cl1 112.97(4)
C16 Pd2 Pd1 161.21(4)
C3 Pd2 Pd1 89.20(5)
C1 Pd2 Pd1 59.22(4)
Cl1 Pd2 Pd1 57.56(2)
N4 C16 N3 102.77(11)
N4 C16 Pd2 130.26(10)
N3 C16 Pd2 125.97(10)
C16 N3 C17 112.02(12)
C16 N3 C61 124.42(11)
C17 N3 C61 123.56(12)
C62 C61 C66 122.90(13)
C62 C61 N3 118.41(12)
C66 C61 N3 118.68(12)
C63 C62 C61 117.25(14)
C63 C62 C67 120.94(14)
C61 C62 C67 121.79(14)
C62 C67 C68 112.61(17)
C62 C67 C69 110.17(16)
C68 C67 C69 110.47(17)
C62 C67 H67 107.8
C68 C67 H67 107.8
C69 C67 H67 107.8
C67 C68 H68A 109.5
C67 C68 H68B 109.5
H68A C68 H68B 109.5
C67 C68 H68C 109.5
H68A C68 H68C 109.5
H68B C68 H68C 109.5
C67 C69 H69A 109.5
C67 C69 H69B 109.5
H69A C69 H69B 109.5
C67 C69 H69C 109.5
H69A C69 H69C 109.5
H69B C69 H69C 109.5
C64 C63 C62 121.14(15)
C64 C63 H63 119.4
C62 C63 H63 119.4
C63 C64 C65 120.63(15)
C63 C64 H64 119.7
C65 C64 H64 119.7
C64 C65 C66 120.97(15)
C64 C65 H65 119.5
C66 C65 H65 119.5
C65 C66 C61 117.09(14)
C65 C66 C70 121.85(13)
C61 C66 C70 121.06(13)
C66 C70 C72 112.90(15)
C66 C70 C71 111.49(14)
C72 C70 C71 109.87(14)
C66 C70 H70 107.4
C72 C70 H70 107.4
C71 C70 H70 107.4
C70 C71 H71A 109.5
C70 C71 H71B 109.5
H71A C71 H71B 109.5
C70 C71 H71C 109.5
H71A C71 H71C 109.5
H71B C71 H71C 109.5
C70 C72 H72A 109.5
C70 C72 H72B 109.5
H72A C72 H72B 109.5
C70 C72 H72C 109.5
H72A C72 H72C 109.5
H72B C72 H72C 109.5
C18 C17 N3 106.72(12)
C18 C17 H17 126.6
N3 C17 H17 126.6
C17 C18 N4 106.34(12)
C17 C18 H18 126.8
N4 C18 H18 126.8
C16 N4 C18 112.14(12)
C16 N4 C81 126.43(11)
C18 N4 C81 121.23(12)
C82 C81 C86 122.99(14)
C82 C81 N4 119.20(13)
C86 C81 N4 117.76(13)
C83 C82 C81 117.00(15)
C83 C82 C87 122.17(15)
C81 C82 C87 120.81(13)
C82 C87 C88 113.61(16)
C82 C87 C89 110.47(14)
C88 C87 C89 110.04(15)
C82 C87 H87 107.5
C88 C87 H87 107.5
C89 C87 H87 107.5
C87 C88 H88A 109.5
C87 C88 H88B 109.5
H88A C88 H88B 109.5
C87 C88 H88C 109.5
H88A C88 H88C 109.5
H88B C88 H88C 109.5
C87 C89 H89A 109.5
C87 C89 H89B 109.5
H89A C89 H89B 109.5
C87 C89 H89C 109.5
H89A C89 H89C 109.5
H89B C89 H89C 109.5
C84 C83 C82 121.19(17)
C84 C83 H83 119.4
C82 C83 H83 119.4
C85 C84 C83 120.68(16)
C85 C84 H84 119.7
C83 C84 H84 119.7
C84 C85 C86 120.98(17)
C84 C85 H85 119.5
C86 C85 H85 119.5
C85 C86 C81 117.17(16)
C85 C86 C90A 118.2(6)
C81 C86 C90A 124.6(6)
C85 C86 C90 121.0(5)
C81 C86 C90 121.7(5)
C90A C86 C90 5.6(8)
C92 C90 C91 110.3(6)
C92 C90 C86 111.7(7)
C91 C90 C86 110.5(6)
C92 C90 H90 108.0
C91 C90 H90 108.0
C86 C90 H90 108.0
C86 C90A C92A 109.2(8)
C86 C90A C91A 114.7(10)
C92A C90A C91A 109.4(9)
C86 C90A H90A 107.8
C92A C90A H90A 107.8
C91A C90A H90A 107.8
C90A C91A H91D 109.5
C90A C91A H91E 109.5
H91D C91A H91E 109.5
C90A C91A H91F 109.5
H91D C91A H91F 109.5
H91E C91A H91F 109.5
C90A C92A H92D 109.5
C90A C92A H92E 109.5
H92D C92A H92E 109.5
C90A C92A H92F 109.5
H92D C92A H92F 109.5
H92E C92A H92F 109.5
C2S C1S H1S1 109.5
C2S C1S H1S2 109.5
H1S1 C1S H1S2 109.5
C2S C1S H1S3 109.5
H1S1 C1S H1S3 109.5
H1S2 C1S H1S3 109.5
C3S C2S C1S 121.0(8)
C3S C2S H2S1 107.1
C1S C2S H2S1 107.1
C3S C2S H2S2 107.1
C1S C2S H2S2 107.1
H2S1 C2S H2S2 106.8
C2S C3S C4S 119.4(7)
C2S C3S H3S1 107.5
C4S C3S H3S1 107.5
C2S C3S H3S2 107.5
C4S C3S H3S2 107.5
H3S1 C3S H3S2 107.0
C3S C4S C5S 101.2(7)
C3S C4S H4S1 111.5
C5S C4S H4S1 111.5
C3S C4S H4S2 111.5
C5S C4S H4S2 111.5
H4S1 C4S H4S2 109.4
C4S C5S H5S1 109.5
C4S C5S H5S2 109.5
H5S1 C5S H5S2 109.5
C4S C5S H5S3 109.5
H5S1 C5S H5S3 109.5
H5S2 C5S H5S3 109.5
C1T C2T C3T 118.3(15)
C1T C2T H2T1 107.7
C3T C2T H2T1 107.7
C1T C2T H2T2 107.7
C3T C2T H2T2 107.7
H2T1 C2T H2T2 107.1
C4T C3T C2T 121.2(13)
C4T C3T H3T1 107.0
C2T C3T H3T1 107.0
C4T C3T H3T2 107.0
C2T C3T H3T2 107.0
H3T1 C3T H3T2 106.8
C3T C4T C5T 124.0(14)
C3T C4T H4T1 106.3
C5T C4T H4T1 106.3
C3T C4T H4T2 106.3
C5T C4T H4T2 106.3
H4T1 C4T H4T2 106.4
C2T C1T H1T1 109.5
C2T C1T H1T2 109.5
H1T1 C1T H1T2 109.5
C2T C1T H1T3 109.5
H1T1 C1T H1T3 109.5
H1T2 C1T H1T3 109.5
C4T C5T H5T1 109.5
C4T C5T H5T2 109.5
H5T1 C5T H5T2 109.5
C4T C5T H5T3 109.5
H5T1 C5T H5T3 109.5
H5T2 C5T H5T3 109.5

loop_
_geom_bond_atom_site_label_1
_geom_bond_atom_site_label_2
_geom_bond_distance
Cl1 Pd1 2.4312(11)
Cl1 Pd2 2.4479(8)
C1 C3 1.437(2)
C1 C2 1.444(2)
C1 C4 1.543(2)
C1 Pd2 2.3998(19)
C1 Pd1 2.4736(16)
C2 Pd1 2.0439(18)
C2 H2A 0.975(14)
C2 H2B 0.964(14)
C3 Pd2 2.0537(17)
C3 H3A 0.978(15)
C3 H3B 0.989(14)
C4 C6 1.525(2)
C4 C5 1.527(2)
C4 C7 1.541(2)
C5 H5A 0.9800
C5 H5B 0.9800
C5 H5C 0.9800
C6 H6A 0.9800
C6 H6B 0.9800
C6 H6C 0.9800
C7 H7A 0.9800
C7 H7B 0.9800
C7 H7C 0.9800
Pd1 C11 2.0270(13)
Pd1 Pd2 2.5949(16)
C11 N1 1.3654(18)
C11 N2 1.3689(18)
N1 C13 1.3925(18)
N1 C21 1.4428(19)
C21 C26 1.398(2)
C21 C22 1.402(2)
C22 C23 1.398(2)
C22 C27 1.516(2)
C27 C29 1.531(3)
C27 C28 1.532(3)
C27 H27 1.0000
C28 H28A 0.9800
C28 H28B 0.9800
C28 H28C 0.9800
C29 H29A 0.9800
C29 H29B 0.9800
C29 H29C 0.9800
C23 C24 1.379(3)
C23 H23 0.9500
C24 C25 1.381(3)
C24 H24 0.9500
C25 C26 1.399(2)
C25 H25 0.9500
C26 C30 1.515(2)
C30 C32 1.531(3)
C30 C31 1.537(2)
C30 H30 1.0000
C31 H31A 0.9800
C31 H31B 0.9800
C31 H31C 0.9800
C32 H32A 0.9800
C32 H32B 0.9800
C32 H32C 0.9800
C12 C13 1.341(2)
C12 N2 1.3957(18)
C12 H12 0.9500
C13 H13 0.9500
N2 C41A 1.445(9)
N2 C41 1.456(8)
C41 C46 1.410(8)
C41 C42 1.414(8)
C42 C43 1.397(7)
C42 C47 1.519(7)
C47 C48 1.531(9)
C47 C49 1.534(9)
C47 H47 1.0000
C48 H48A 0.9800
C48 H48B 0.9800
C48 H48C 0.9800
C49 H49A 0.9800
C49 H49B 0.9800
C49 H49C 0.9800
C43 C44 1.372(7)
C43 H43 0.9500
C44 C45 1.376(7)
C44 H44 0.9500
C45 C46 1.403(8)
C45 H45 0.9500
C46 C50 1.514(7)
C50 C52 1.535(9)
C50 C51 1.536(9)
C50 H50 1.0000
C51 H51A 0.9800
C51 H51B 0.9800
C51 H51C 0.9800
C52 H52A 0.9800
C52 H52B 0.9800
C52 H52C 0.9800
C41A C46A 1.406(10)
C41A C42A 1.408(9)
C42A C43A 1.393(8)
C42A C47A 1.513(8)
C47A C49A 1.532(10)
C47A C48A 1.539(9)
C47A H47A 1.0000
C48A H48D 0.9800
C48A H48E 0.9800
C48A H48F 0.9800
C49A H49D 0.9800
C49A H49E 0.9800
C49A H49F 0.9800
C43A C44A 1.376(8)
C43A H43A 0.9500
C44A C45A 1.367(8)
C44A H44A 0.9500
C45A C46A 1.407(9)
C45A H45A 0.9500
C46A C50A 1.514(9)
C50A C52A 1.538(10)
C50A C51A 1.541(10)
C50A H50A 1.0000
C51A H51D 0.9800
C51A H51E 0.9800
C51A H51F 0.9800
C52A H52D 0.9800
C52A H52E 0.9800
C52A H52F 0.9800
Pd2 C16 2.0479(14)
C16 N4 1.3665(17)
C16 N3 1.3675(17)
N3 C17 1.3910(18)
N3 C61 1.4393(18)
C61 C62 1.403(2)
C61 C66 1.4044(19)
C62 C63 1.396(2)
C62 C67 1.516(2)
C67 C68 1.528(3)
C67 C69 1.539(3)
C67 H67 1.0000
C68 H68A 0.9800
C68 H68B 0.9800
C68 H68C 0.9800
C69 H69A 0.9800
C69 H69B 0.9800
C69 H69C 0.9800
C63 C64 1.378(2)
C63 H63 0.9500
C64 C65 1.383(3)
C64 H64 0.9500
C65 C66 1.400(2)
C65 H65 0.9500
C66 C70 1.516(2)
C70 C72 1.527(2)
C70 C71 1.538(3)
C70 H70 1.0000
C71 H71A 0.9800
C71 H71B 0.9800
C71 H71C 0.9800
C72 H72A 0.9800
C72 H72B 0.9800
C72 H72C 0.9800
C17 C18 1.344(2)
C17 H17 0.9500
C18 N4 1.3938(18)
C18 H18 0.9500
N4 C81 1.4410(18)
C81 C82 1.400(2)
C81 C86 1.405(2)
C82 C83 1.394(2)
C82 C87 1.517(2)
C87 C88 1.528(2)
C87 C89 1.531(3)
C87 H87 1.0000
C88 H88A 0.9800
C88 H88B 0.9800
C88 H88C 0.9800
C89 H89A 0.9800
C89 H89B 0.9800
C89 H89C 0.9800
C83 C84 1.384(3)
C83 H83 0.9500
C84 C85 1.374(3)
C84 H84 0.9500
C85 C86 1.397(2)
C85 H85 0.9500
C86 C90A 1.501(11)
C86 C90 1.534(8)
C90 C92 1.519(9)
C90 C91 1.527(8)
C90 H90 1.0000
C91 H91A 0.9800
C91 H91B 0.9800
C91 H91C 0.9800
C92 H92A 0.9800
C92 H92B 0.9800
C92 H92C 0.9800
C90A C92A 1.520(11)
C90A C91A 1.533(11)
C90A H90A 1.0000
C91A H91D 0.9800
C91A H91E 0.9800
C91A H91F 0.9800
C92A H92D 0.9800
C92A H92E 0.9800
C92A H92F 0.9800
C1S C2S 1.491(7)
C1S H1S1 0.9800
C1S H1S2 0.9800
C1S H1S3 0.9800
C2S C3S 1.436(7)
C2S H2S1 0.9900
C2S H2S2 0.9900
C3S C4S 1.475(7)
C3S H3S1 0.9900
C3S H3S2 0.9900
C4S C5S 1.532(8)
C4S H4S1 0.9900
C4S H4S2 0.9900
C5S H5S1 0.9800
C5S H5S2 0.9800
C5S H5S3 0.9800
C2T C1T 1.518(10)
C2T C3T 1.520(9)
C2T H2T1 0.9900
C2T H2T2 0.9900
C3T C4T 1.513(9)
C3T H3T1 0.9900
C3T H3T2 0.9900
C4T C5T 1.515(9)
C4T H4T1 0.9900
C4T H4T2 0.9900
C1T H1T1 0.9800
C1T H1T2 0.9800
C1T H1T3 0.9800
C5T H5T1 0.9800
C5T H5T2 0.9800
C5T H5T3 0.9800
